data_4101016
_journal_name_full 'Journal of the American Chemical Society'
_journal_paper_doi 10.1021/ja054748z
_journal_year 2006
_chemical_formula_sum 'C57 H88 I N O15 Si'
_chemical_formula_weight 1182.27
_space_group_IT_number 5
_symmetry_cell_setting monoclinic
_symmetry_space_group_name_Hall 'C 2y'
_symmetry_space_group_name_H-M 'C 1 2 1'
_cell_angle_alpha 90.00
_cell_angle_beta 94.718(5)
_cell_angle_gamma 90.00
_cell_formula_units_Z 4
_cell_length_a 21.478(6)
_cell_length_b 8.597(2)
_cell_length_c 36.446(10)
_cell_measurement_temperature 163(2)
_cell_volume 6707(3)
_diffrn_ambient_temperature 163(2)
_exptl_crystal_density_diffrn 1.171
_cod_depositor_comments
;
The following automatic conversions were performed:
'_symmetry_cell_setting' value 'Monoclinic' changed to 'monoclinic'
according to '/home/saulius/struct/CIF-dictionaries/cif_core.dic'
dictionary named 'cif_core.dic' version 2.4.1 from 2010-06-29.

Automatic conversion script
Id: cif_fix_enum 1527 2010-12-29 10:47:43Z saulius 
;
_cod_original_sg_symbol_H-M 'C 2'
_cod_database_code 4101016

loop_
_symmetry_equiv_pos_as_xyz
'x, y, z'
'-x, y, -z'
'x+1/2, y+1/2, z'
'-x+1/2, y+1/2, -z'

loop_
_atom_site_label
_atom_site_type_symbol
_atom_site_fract_x
_atom_site_fract_y
_atom_site_fract_z
_atom_site_U_iso_or_equiv
_atom_site_adp_type
_atom_site_occupancy
_atom_site_symmetry_multiplicity
_atom_site_calc_flag
_atom_site_refinement_flags
_atom_site_disorder_assembly
_atom_site_disorder_group
I1 I 0.68858(8) 0.37785(19) 0.18541(6) 0.0600(5) Uani 1 1 d . . .
Si1 Si 0.3802(6) 1.0921(13) 0.0405(3) 0.090(4) Uani 1 1 d . . .
O1 O 0.2278(7) 0.357(3) 0.4081(4) 0.054(5) Uiso 1 1 d . . .
O2 O 0.2756(8) 0.568(2) 0.3810(5) 0.054(5) Uiso 1 1 d D . .
O3 O 0.2689(9) 0.722(2) 0.3319(5) 0.052(5) Uiso 1 1 d . . .
O4 O 0.3642(10) 0.745(2) 0.2757(5) 0.067(6) Uiso 1 1 d . . .
O5 O 0.3487(8) 1.021(2) 0.2292(4) 0.046(5) Uiso 1 1 d . . .
H5A H 0.3709 0.9785 0.2141 0.056 Uiso 1 1 calc R . .
O6 O 0.4698(7) 0.9447(18) 0.2316(4) 0.037(4) Uiso 1 1 d . . .
O7 O 0.5088(7) 0.4143(18) 0.2260(4) 0.041(4) Uiso 1 1 d . . .
O8 O 0.5352(8) 0.459(2) 0.1670(4) 0.044(4) Uiso 1 1 d . . .
O9 O 0.3954(6) 0.362(2) 0.1485(3) 0.026(3) Uiso 1 1 d . . .
O10 O 0.4660(13) -0.231(3) 0.4388(7) 0.095(8) Uiso 1 1 d D . .
O11 O 0.560(3) -0.191(7) 0.4624(15) 0.23(2) Uiso 1 1 d . . .
O12 O 0.6241(8) 0.612(2) 0.3168(5) 0.051(5) Uiso 1 1 d . . .
O13 O 0.6297(8) 0.358(3) 0.3214(5) 0.067(5) Uiso 1 1 d . . .
O14 O 0.3723(8) 0.830(2) 0.1674(5) 0.057(5) Uiso 1 1 d . . .
O15 O 0.3654(7) 0.854(2) 0.1089(4) 0.042(4) Uiso 1 1 d D . .
N1 N 0.3764(11) 0.619(3) 0.1309(6) 0.060(7) Uiso 1 1 d . . .
C1 C 0.416(2) -0.256(5) 0.4155(12) 0.111(14) Uiso 1 1 d D . .
H1A H 0.3878 -0.3328 0.4262 0.133 Uiso 1 1 calc R . .
H1B H 0.4285 -0.2993 0.3921 0.133 Uiso 1 1 calc R . .
C2 C 0.3784(15) -0.096(5) 0.4075(8) 0.081(10) Uiso 1 1 d D . .
H2A H 0.4073 -0.0130 0.4008 0.097 Uiso 1 1 calc R . .
H2B H 0.3454 -0.1093 0.3871 0.097 Uiso 1 1 calc R . .
C3 C 0.3507(17) -0.057(4) 0.4420(9) 0.076(10) Uiso 1 1 d . . .
H3A H 0.3799 -0.0799 0.4638 0.091 Uiso 1 1 calc R . .
H3B H 0.3112 -0.1145 0.4442 0.091 Uiso 1 1 calc R . .
C4 C 0.3393(18) 0.114(4) 0.4379(9) 0.080(10) Uiso 1 1 d . . .
H4A H 0.3726 0.1772 0.4308 0.096 Uiso 1 1 calc R . .
C5 C 0.293(3) 0.174(7) 0.4426(14) 0.140(18) Uiso 1 1 d D . .
H5B H 0.2607 0.1092 0.4500 0.167 Uiso 1 1 calc R . .
C6 C 0.2772(15) 0.352(4) 0.4383(8) 0.076(9) Uiso 1 1 d D . .
H6A H 0.3147 0.4101 0.4313 0.091 Uiso 1 1 calc R . .
C7 C 0.2535(15) 0.423(4) 0.4727(8) 0.071(10) Uiso 1 1 d . . .
H7A H 0.2218 0.3534 0.4823 0.086 Uiso 1 1 calc R . .
H7B H 0.2885 0.4339 0.4919 0.086 Uiso 1 1 calc R . .
C8 C 0.2239(16) 0.586(4) 0.4636(9) 0.072(9) Uiso 1 1 d . . .
H8A H 0.2122 0.6562 0.4819 0.087 Uiso 1 1 calc R . .
C9 C 0.2172(14) 0.613(4) 0.4310(8) 0.056(8) Uiso 1 1 d . . .
H9A H 0.2023 0.7153 0.4255 0.067 Uiso 1 1 calc R . .
C10 C 0.2270(10) 0.525(3) 0.3997(6) 0.028(6) Uiso 1 1 d . . .
C11 C 0.1701(14) 0.525(4) 0.3686(7) 0.059(8) Uiso 1 1 d . . .
H11A H 0.1495 0.6274 0.3662 0.071 Uiso 1 1 calc R . .
H11B H 0.1388 0.4441 0.3733 0.071 Uiso 1 1 calc R . .
C12 C 0.2042(14) 0.486(4) 0.3353(8) 0.063(9) Uiso 1 1 d . . .
H12A H 0.2076 0.3720 0.3321 0.076 Uiso 1 1 calc R . .
H12B H 0.1826 0.5311 0.3127 0.076 Uiso 1 1 calc R . .
C13 C 0.2720(11) 0.563(3) 0.3440(6) 0.026(6) Uiso 1 1 d . . .
C14 C 0.3284(12) 0.474(3) 0.3279(7) 0.045(7) Uiso 1 1 d . . .
H14A H 0.3666 0.5340 0.3370 0.053 Uiso 1 1 calc R . .
C15 C 0.3227(11) 0.495(3) 0.2880(6) 0.032(6) Uiso 1 1 d . . .
H15A H 0.3624 0.4606 0.2786 0.038 Uiso 1 1 calc R . .
H15B H 0.2896 0.4241 0.2776 0.038 Uiso 1 1 calc R . .
C16 C 0.3088(13) 0.649(3) 0.2730(7) 0.051(7) Uiso 1 1 d . . .
H16A H 0.2919 0.6398 0.2467 0.061 Uiso 1 1 calc R . .
C17 C 0.2626(11) 0.752(2) 0.2955(6) 0.023(6) Uiso 1 1 d . . .
H17A H 0.2183 0.7332 0.2857 0.028 Uiso 1 1 calc R . .
C18 C 0.2803(11) 0.902(3) 0.2872(7) 0.047(7) Uiso 1 1 d . . .
H18A H 0.2658 0.9761 0.3056 0.057 Uiso 1 1 calc R . .
H18B H 0.2613 0.9329 0.2626 0.057 Uiso 1 1 calc R . .
C19 C 0.3505(11) 0.907(3) 0.2878(7) 0.042(7) Uiso 1 1 d . . .
H19A H 0.3690 0.9236 0.3136 0.050 Uiso 1 1 calc R . .
C20 C 0.3785(14) 1.012(4) 0.2639(8) 0.054(8) Uiso 1 1 d . . .
H20A H 0.3772 1.1182 0.2751 0.065 Uiso 1 1 calc R . .
C21 C 0.4535(12) 0.968(3) 0.2605(7) 0.041(7) Uiso 1 1 d . . .
C22 C 0.4947(10) 0.979(3) 0.2950(6) 0.022(5) Uiso 1 1 d . . .
H22A H 0.4685 0.9502 0.3154 0.026 Uiso 1 1 calc R . .
C23 C 0.5445(10) 0.864(4) 0.2953(6) 0.037(6) Uiso 1 1 d D . .
H23A H 0.5719 0.8770 0.3183 0.045 Uiso 1 1 calc R . .
H23B H 0.5700 0.8868 0.2745 0.045 Uiso 1 1 calc R . .
C24 C 0.5220(12) 0.687(3) 0.2923(7) 0.037(7) Uiso 1 1 d D . .
H24A H 0.4900 0.6770 0.2709 0.044 Uiso 1 1 calc R . .
C25 C 0.5801(13) 0.600(4) 0.2838(7) 0.056(8) Uiso 1 1 d . . .
H25A H 0.5677 0.4875 0.2819 0.067 Uiso 1 1 calc R . .
C26 C 0.6161(12) 0.632(3) 0.2509(7) 0.044(7) Uiso 1 1 d . . .
C27 C 0.5825(11) 0.614(3) 0.2142(6) 0.035(6) Uiso 1 1 d . . .
H27A H 0.6122 0.6391 0.1957 0.042 Uiso 1 1 calc R . .
H27B H 0.5491 0.6932 0.2120 0.042 Uiso 1 1 calc R . .
C28 C 0.5505(13) 0.447(3) 0.2026(7) 0.045(7) Uiso 1 1 d . . .
C29 C 0.6002(11) 0.333(3) 0.2134(7) 0.040(7) Uiso 1 1 d . . .
H29A H 0.6090 0.3301 0.2408 0.048 Uiso 1 1 calc R . .
C30 C 0.5788(12) 0.172(3) 0.1982(6) 0.032(6) Uiso 1 1 d . . .
H30A H 0.5427 0.1461 0.2128 0.038 Uiso 1 1 calc R . .
C31 C 0.5498(12) 0.193(3) 0.1615(6) 0.034(6) Uiso 1 1 d . . .
H31A H 0.5280 0.0950 0.1543 0.041 Uiso 1 1 calc R . .
H31B H 0.5839 0.2058 0.1450 0.041 Uiso 1 1 calc R . .
C32 C 0.5073(12) 0.315(3) 0.1537(7) 0.041(7) Uiso 1 1 d . . .
H32A H 0.4977 0.3223 0.1264 0.049 Uiso 1 1 calc R . .
C33 C 0.4472(13) 0.309(3) 0.1718(7) 0.046(7) Uiso 1 1 d . . .
H33A H 0.4392 0.1978 0.1777 0.055 Uiso 1 1 calc R . .
C34 C 0.4467(11) 0.398(4) 0.2069(6) 0.042(7) Uiso 1 1 d . . .
H34A H 0.4186 0.3445 0.2234 0.051 Uiso 1 1 calc R . .
C35 C 0.4160(11) 0.549(3) 0.1925(6) 0.031(6) Uiso 1 1 d . . .
H35A H 0.3942 0.5979 0.2125 0.037 Uiso 1 1 calc R . .
H35B H 0.4487 0.6215 0.1856 0.037 Uiso 1 1 calc R . .
C36 C 0.3733(11) 0.524(3) 0.1622(6) 0.032(6) Uiso 1 1 d . . .
C37 C 0.3037(12) 0.480(3) 0.1672(6) 0.039(7) Uiso 1 1 d . . .
H37A H 0.2871 0.5826 0.1747 0.046 Uiso 1 1 calc R . .
C38 C 0.2671(14) 0.457(4) 0.1320(7) 0.058(8) Uiso 1 1 d . . .
H38A H 0.2225 0.4621 0.1368 0.069 Uiso 1 1 calc R . .
H38B H 0.2750 0.3491 0.1239 0.069 Uiso 1 1 calc R . .
C39 C 0.2759(14) 0.562(4) 0.0999(8) 0.062(8) Uiso 1 1 d . . .
H39A H 0.2611 0.6686 0.1060 0.074 Uiso 1 1 calc R . .
C40 C 0.3483(9) 0.568(3) 0.0970(5) 0.015(5) Uiso 1 1 d . . .
H40A H 0.3641 0.4638 0.0910 0.018 Uiso 1 1 calc R . .
H40B H 0.3581 0.6410 0.0772 0.018 Uiso 1 1 calc R . .
C41 C 0.3359(13) 0.329(3) 0.3435(8) 0.053(8) Uiso 1 1 d . . .
H41A H 0.3789 0.2936 0.3418 0.064 Uiso 1 1 calc R . .
H41B H 0.3070 0.2558 0.3304 0.064 Uiso 1 1 calc R . .
H41C H 0.3270 0.3337 0.3695 0.064 Uiso 1 1 calc R . .
C42 C 0.5198(14) 1.153(4) 0.3040(8) 0.053(8) Uiso 1 1 d . . .
H42A H 0.5388 1.1570 0.3293 0.064 Uiso 1 1 calc R . .
H42B H 0.4849 1.2261 0.3010 0.064 Uiso 1 1 calc R . .
H42C H 0.5511 1.1804 0.2870 0.064 Uiso 1 1 calc R . .
C43 C 0.4977(16) 0.640(4) 0.3220(8) 0.064(9) Uiso 1 1 d D . .
H43A H 0.4738 0.5440 0.3165 0.076 Uiso 1 1 calc R . .
H43B H 0.4699 0.7200 0.3304 0.076 Uiso 1 1 calc R . .
H43C H 0.5311 0.6186 0.3413 0.076 Uiso 1 1 calc R . .
C44 C 0.6723(11) 0.686(3) 0.2547(7) 0.037(7) Uiso 1 1 d . . .
H44A H 0.6917 0.7063 0.2786 0.045 Uiso 1 1 calc R . .
H44B H 0.6942 0.7059 0.2336 0.045 Uiso 1 1 calc R . .
C45 C 0.6191(13) 0.038(3) 0.2042(7) 0.046(7) Uiso 1 1 d . . .
H45A H 0.6049 -0.0450 0.1872 0.055 Uiso 1 1 calc R . .
H45B H 0.6179 0.0021 0.2297 0.055 Uiso 1 1 calc R . .
H45C H 0.6620 0.0675 0.1999 0.055 Uiso 1 1 calc R . .
C46 C 0.2906(10) 0.397(3) 0.1941(6) 0.038(6) Uiso 1 1 d . . .
H46A H 0.2453 0.3955 0.1956 0.046 Uiso 1 1 calc R . .
H46B H 0.3109 0.4402 0.2169 0.046 Uiso 1 1 calc R . .
H46C H 0.3056 0.2905 0.1907 0.046 Uiso 1 1 calc R . .
C47 C 0.2422(15) 0.512(4) 0.0634(8) 0.064(9) Uiso 1 1 d . . .
H47A H 0.2429 0.5967 0.0456 0.077 Uiso 1 1 calc R . .
H47B H 0.1987 0.4851 0.0672 0.077 Uiso 1 1 calc R . .
H47C H 0.2631 0.4203 0.0540 0.077 Uiso 1 1 calc R . .
C48 C 0.524(3) -0.206(8) 0.427(2) 0.18(2) Uiso 1 1 d . . .
C49 C 0.523(3) -0.101(10) 0.3988(17) 0.18(2) Uiso 1 1 d . . .
H49A H 0.5586 -0.1195 0.3845 0.221 Uiso 1 1 calc R . .
H49B H 0.5244 0.0047 0.4087 0.221 Uiso 1 1 calc R . .
H49C H 0.4839 -0.1146 0.3828 0.221 Uiso 1 1 calc R . .
C50 C 0.6412(19) 0.490(5) 0.3336(10) 0.088(11) Uiso 1 1 d . . .
C51 C 0.6884(15) 0.524(4) 0.3674(8) 0.065(8) Uiso 1 1 d . . .
H51A H 0.7148 0.6124 0.3619 0.078 Uiso 1 1 calc R . .
H51B H 0.7147 0.4320 0.3728 0.078 Uiso 1 1 calc R . .
H51C H 0.6655 0.5482 0.3889 0.078 Uiso 1 1 calc R . .
C52 C 0.3715(11) 0.786(3) 0.1384(6) 0.025(6) Uiso 1 1 d D . .
C53 C 0.3602(18) 1.037(4) 0.1160(9) 0.080(10) Uiso 1 1 d D . .
H53A H 0.4018 1.0796 0.1243 0.096 Uiso 1 1 calc R . .
H53B H 0.3317 1.0567 0.1355 0.096 Uiso 1 1 calc R . .
C54 C 0.3346(16) 1.120(4) 0.0797(9) 0.073(10) Uiso 1 1 d . . .
H54A H 0.3318 1.2326 0.0846 0.088 Uiso 1 1 calc R . .
H54B H 0.2917 1.0817 0.0730 0.088 Uiso 1 1 calc R . .
C55 C 0.350(3) 1.248(7) 0.0086(15) 0.15(2) Uiso 1 1 d . . .
H55A H 0.3552 1.2162 -0.0168 0.180 Uiso 1 1 calc R . .
H55B H 0.3736 1.3438 0.0141 0.180 Uiso 1 1 calc R . .
H55C H 0.3058 1.2655 0.0116 0.180 Uiso 1 1 calc R . .
C56 C 0.3800(17) 0.905(5) 0.0159(10) 0.099(12) Uiso 1 1 d . . .
H56A H 0.4213 0.8861 0.0072 0.119 Uiso 1 1 calc R . .
H56B H 0.3486 0.9078 -0.0052 0.119 Uiso 1 1 calc R . .
H56C H 0.3698 0.8209 0.0326 0.119 Uiso 1 1 calc R . .
C57 C 0.462(2) 1.139(7) 0.0592(14) 0.136(18) Uiso 1 1 d . . .
H57A H 0.4830 1.1952 0.0406 0.163 Uiso 1 1 calc R . .
H57B H 0.4841 1.0418 0.0655 0.163 Uiso 1 1 calc R . .
H57C H 0.4603 1.2031 0.0813 0.163 Uiso 1 1 calc R . .

loop_
_atom_site_aniso_label
_atom_site_aniso_U_11
_atom_site_aniso_U_22
_atom_site_aniso_U_33
_atom_site_aniso_U_23
_atom_site_aniso_U_13
_atom_site_aniso_U_12
I1 0.0272(8) 0.0391(8) 0.1132(14) -0.0020(13) 0.0039(8) 0.0028(9)
Si1 0.110(9) 0.069(7) 0.089(7) 0.000(6) -0.008(6) -0.012(6)

loop_
_geom_bond_atom_site_label_1
_geom_bond_atom_site_label_2
_geom_bond_distance
_geom_bond_site_symmetry_2
_geom_bond_publ_flag
I1 C29 2.26(2) . ?
Si1 C56 1.84(5) . ?
Si1 C55 1.85(6) . ?
Si1 C57 1.87(5) . ?
Si1 C54 1.81(4) . ?
O1 C10 1.48(3) . ?
O1 C6 1.47(3) . ?
O2 C13 1.34(3) . ?
O2 C10 1.34(3) . ?
O3 C17 1.35(3) . ?
O3 C13 1.43(3) . ?
O4 C19 1.50(4) . ?
O4 C16 1.45(3) . ?
O5 C20 1.37(3) . ?
O6 C21 1.15(3) . ?
O7 C28 1.32(3) . ?
O7 C34 1.46(3) . ?
O8 C28 1.32(3) . ?
O8 C32 1.45(3) . ?
O9 C33 1.42(3) . ?
O9 C36 1.56(3) . ?
O10 C1 1.34(5) . ?
O10 C48 1.35(8) . ?
O11 C48 1.45(8) . ?
O12 C50 1.26(4) . ?
O12 C25 1.47(3) . ?
O13 C50 1.24(5) . ?
O14 C52 1.12(3) . ?
O15 C52 1.22(3) . ?
O15 C53 1.60(4) . ?
N1 C52 1.47(3) . ?
N1 C36 1.41(3) . ?
N1 C40 1.40(3) . ?
C1 C2 1.60(6) . ?
C2 C3 1.47(4) . ?
C3 C4 1.50(5) . ?
C4 C5 1.14(6) . ?
C5 C6 1.57(6) . ?
C6 C7 1.52(4) . ?
C7 C8 1.56(5) . ?
C8 C9 1.21(4) . ?
C9 C10 1.40(4) . ?
C10 C11 1.60(4) . ?
C11 C12 1.50(4) . ?
C12 C13 1.61(4) . ?
C13 C14 1.58(4) . ?
C14 C41 1.38(4) . ?
C14 C15 1.46(3) . ?
C15 C16 1.45(4) . ?
C16 C17 1.61(4) . ?
C17 C18 1.39(4) . ?
C18 C19 1.51(3) . ?
C19 C20 1.42(4) . ?
C20 C21 1.67(4) . ?
C21 C22 1.48(3) . ?
C22 C23 1.46(3) . ?
C22 C42 1.61(4) . ?
C23 C24 1.60(4) . ?
C24 C43 1.30(4) . ?
C24 C25 1.51(4) . ?
C25 C26 1.50(4) . ?
C26 C44 1.29(3) . ?
C26 C27 1.48(3) . ?
C27 C28 1.63(4) . ?
C28 C29 1.48(4) . ?
C29 C30 1.55(4) . ?
C30 C45 1.44(4) . ?
C30 C31 1.44(3) . ?
C31 C32 1.40(4) . ?
C32 C33 1.50(4) . ?
C33 C34 1.49(4) . ?
C34 C35 1.53(4) . ?
C35 C36 1.39(3) . ?
C36 C37 1.57(4) . ?
C37 C46 1.26(3) . ?
C37 C38 1.46(4) . ?
C38 C39 1.50(4) . ?
C39 C47 1.52(4) . ?
C39 C40 1.57(4) . ?
C48 C49 1.38(9) . ?
C50 C51 1.56(5) . ?
C53 C54 1.56(5) . ?

loop_
_cod_related_entry_id
_cod_related_entry_database
_cod_related_entry_code
1 ChemSpider 30659961
